data_4133514
loop_
_publ_author_name
'Wu, Huang'
'Chen, Yong'
'Zhang, Long'
'Anamimoghadam, Ommid'
'Shen, Dengke'
'Liu, Zhichang'
'Cai, Kang'
'Pezzato, Cristian'
'Stern, Charlotte L.'
'Liu, Yu'
'Stoddart, J. Fraser'

_publ_section_title
;
 A Dynamic Tetracationic Macrocycle Exhibiting Photoswitchable Molecular
 Encapsulation.
;
_journal_issue 3
_journal_name_full 'Journal of the American Chemical Society'
_journal_page_first 1280
_journal_page_last 1289
_journal_paper_doi 10.1021/jacs.8b10526
_journal_volume 141
_journal_year 2019
_chemical_formula_moiety 'C58 H48 N4, 4(F6 P), C2 H3 N'
_chemical_formula_sum 'C60 H51 F24 N5 P4'
_chemical_formula_weight 1421.94
_space_group_crystal_system monoclinic
_space_group_IT_number 14
_space_group_name_Hall '-P 2ybc'
_space_group_name_H-M_alt 'P 1 21/c 1'
_atom_sites_solution_hydrogens geom
_atom_sites_solution_primary dual
_audit_creation_date 2018-03-16
_audit_creation_method
;
Olex2 1.2
(compiled 2017.08.10 svn.r3458 for OlexSys, GUI svn.r5381)
;
_cell_angle_alpha 90
_cell_angle_beta 105.945(2)
_cell_angle_gamma 90
_cell_formula_units_Z 2
_cell_length_a 19.8400(8)
_cell_length_b 12.3137(5)
_cell_length_c 14.4575(6)
_cell_measurement_reflns_used 5118
_cell_measurement_temperature 100(2)
_cell_measurement_theta_max 66.556
_cell_measurement_theta_min 4.274
_cell_volume 3396.1(2)
_computing_cell_refinement 'SAINT V8.38A (?, 2016)'
_computing_data_collection 'APEX2 V2014.11-0 (Bruker, 2014)'
_computing_data_reduction 'SAINT V8.38A (?, 2016)'
_computing_molecular_graphics 'Olex2 (Dolomanov et al., 2009)'
_computing_publication_material 'Olex2 (Dolomanov et al., 2009)'
_computing_structure_refinement 'ShelXL (Sheldrick, 2015)'
_computing_structure_solution 'XT (Sheldrick, 2015)'
_diffrn_ambient_temperature 100.02
_diffrn_detector_area_resol_mean 8
_diffrn_measured_fraction_theta_full 0.958
_diffrn_measured_fraction_theta_max 0.958
_diffrn_measurement_device_type 'Bruker Kappa APEX CCD area detector'
_diffrn_measurement_method '\w and \f scans'
_diffrn_radiation_monochromator 'MX optics'
_diffrn_radiation_type CuK\a
_diffrn_radiation_wavelength 1.54178
_diffrn_reflns_av_unetI/netI 0.0417
_diffrn_reflns_Laue_measured_fraction_full 0.958
_diffrn_reflns_Laue_measured_fraction_max 0.958
_diffrn_reflns_limit_h_max 22
_diffrn_reflns_limit_h_min -23
_diffrn_reflns_limit_k_max 14
_diffrn_reflns_limit_k_min 0
_diffrn_reflns_limit_l_max 17
_diffrn_reflns_limit_l_min 0
_diffrn_reflns_number 5787
_diffrn_reflns_point_group_measured_fraction_full 0.958
_diffrn_reflns_point_group_measured_fraction_max 0.958
_diffrn_reflns_theta_full 66.990
_diffrn_reflns_theta_max 66.990
_diffrn_reflns_theta_min 2.316
_diffrn_source microsource
_exptl_absorpt_coefficient_mu 1.988
_exptl_absorpt_correction_T_max 0.752819
_exptl_absorpt_correction_T_min 0.566593
_exptl_absorpt_correction_type multi-scan
_exptl_absorpt_process_details
;
 TWINABS-2012/1 (Bruker,2012) was used for absorption correction.
 
For component 1:
 wR2(int) was 0.1196 before and 0.0414 after correction.
 The Ratio of minimum to maximum transmission not present.
 The \l/2 correction factor is Not present
 
For component 2:
 wR2(int) was 0.1348 before and 0.0467 after correction.
 The Ratio of minimum to maximum transmission is 0.75.
 The \l/2 correction factor is Not present

Final HKLF 4 output contains 33894 reflections, Rint = 0.0627
 (11130 with I > 3sig(I), Rint = 0.0445)
;
_exptl_crystal_colour yellow
_exptl_crystal_colour_primary yellow
_exptl_crystal_density_diffrn 1.391
_exptl_crystal_description plate
_exptl_crystal_F_000 1444
_exptl_crystal_recrystallization_method 'The material was recrystallised from --- by as supplied'
_exptl_crystal_size_max 0.331
_exptl_crystal_size_mid 0.214
_exptl_crystal_size_min 0.014
_refine_diff_density_max 0.964
_refine_diff_density_min -0.929
_refine_diff_density_rms 0.132
_refine_ls_extinction_method none
_refine_ls_goodness_of_fit_ref 1.216
_refine_ls_hydrogen_treatment constr
_refine_ls_matrix_type full
_refine_ls_number_parameters 534
_refine_ls_number_reflns 5787
_refine_ls_number_restraints 379
_refine_ls_restrained_S_all 1.221
_refine_ls_R_factor_all 0.1120
_refine_ls_R_factor_gt 0.0916
_refine_ls_shift/su_max 0.003
_refine_ls_shift/su_mean 0.000
_refine_ls_structure_factor_coef Fsqd
_refine_ls_weighting_details 'w=1/[\s^2^(Fo^2^)+(0.2000P)^2^] where P=(Fo^2^+2Fc^2^)/3'
_refine_ls_weighting_scheme calc
_refine_ls_wR_factor_gt 0.2660
_refine_ls_wR_factor_ref 0.2874
_reflns_Friedel_coverage 0.000
_reflns_number_gt 4607
_reflns_number_total 5787
_reflns_threshold_expression 'I > 2\s(I)'
_cod_data_source_file ja8b10526_si_002.cif
_cod_data_source_block cx1232
_cod_database_code 4133514
_shelx_shelxl_version_number 2018/1
_shelx_space_group_comment
;
The symmetry employed for this shelxl refinement is uniquely defined
by the following loop, which should always be used as a source of
symmetry information in preference to the above space-group names.
They are only intended as comments.
;
_shelx_estimated_absorpt_t_max 0.973
_shelx_estimated_absorpt_t_min 0.559
_olex2_refinement_description
;
1. Twinned data refinement
 Scales: 0.622
 0.378
2. Fixed Uiso
 At 1.2 times of:
  All C(H) groups, All C(H,H) groups
 At 1.5 times of:
  All C(H,H,H) groups
3. Restrained distances
 C33-C32 = C39-C36
 1.54 with sigma of 0.02
 C32-C31 = C40-C39
 1.4 with sigma of 0.02
 C37-C36 \\sim C38-C37 \\sim C38-C33 \\sim C34-C33 \\sim C35-C34 \\sim C36-C35
 with sigma of 0.01
4. Uiso/Uaniso restraints and constraints
C14 \\sim C15 \\sim C16 \\sim C17 \\sim C18 \\sim C19 \\sim C20 \\sim C21 \\sim
C22 \\sim C23 \\sim C24 \\sim C25 \\sim C31 \\sim C32 \\sim C33 \\sim C34 \\sim
C35 \\sim C36 \\sim C37 \\sim C38 \\sim C39 \\sim C40: within 2A with sigma of
0.01 and sigma for terminal atoms of 0.02
N3 \\sim C41 \\sim C42: within 2A with sigma of 0.01 and sigma for terminal
atoms of 0.02
5. Others
 Fixed Sof: C14(0.5) C15(0.5) H15(0.5) C16(0.5) H16(0.5) C17(0.5) C18(0.5)
 H18(0.5) C19(0.5) H19(0.5) C20(0.5) C21(0.5) H21(0.5) C22(0.5) H22(0.5)
 C23(0.5) C24(0.5) H24(0.5) C25(0.5) H25(0.5) C31(0.5) H31(0.5) C32(0.5)
 H32(0.5) C33(0.5) C34(0.5) H34(0.5) C35(0.5) H35(0.5) C36(0.5) C37(0.5)
 H37(0.5) C38(0.5) H38(0.5) C39(0.5) H39(0.5) C40(0.5) H40(0.5) N3(0.5)
 C41(0.5) C42(0.5) H42A(0.5) H42B(0.5) H42C(0.5)
6.a Secondary CH2 refined with riding coordinates:
 C1(H1A,H1B), C8(H8A,H8B)
6.b Aromatic/amide H refined with riding coordinates:
 C3(H3), C4(H4), C6(H6), C7(H7), C9(H9), C10(H10), C12(H12), C13(H13),
 C15(H15), C16(H16), C18(H18), C19(H19), C21(H21), C22(H22), C24(H24), C25(H25),
  C27(H27), C28(H28), C29(H29), C30(H30), C31(H31), C32(H32), C34(H34),
 C35(H35), C37(H37), C38(H38), C39(H39), C40(H40)
6.c Idealised Me refined as rotating group:
 C42(H42A,H42B,H42C)
;
_olex2_date_sample_data_collection 2018-03-15
_olex2_date_sample_submission 2018-03-12
_olex2_diffrn_ambient_temperature_device 'Oxford Cryosystems'
_olex2_exptl_crystal_mounting_method 'The crystal was mounted on a MITIGEN holder in Paratone oil'
_olex2_submission_original_sample_id cx1232
_olex2_submission_special_instructions 'No special instructions were received'

loop_
_space_group_symop_operation_xyz
'x, y, z'
'-x, y+1/2, -z+1/2'
'-x, -y, -z'
'x, -y-1/2, z-1/2'

loop_
_atom_site_label
_atom_site_type_symbol
_atom_site_fract_x
_atom_site_fract_y
_atom_site_fract_z
_atom_site_U_iso_or_equiv
_atom_site_adp_type
_atom_site_occupancy
_atom_site_site_symmetry_order
_atom_site_calc_flag
_atom_site_refinement_flags_posn
_atom_site_refinement_flags_adp
_atom_site_refinement_flags_occupancy
_atom_site_disorder_assembly
_atom_site_disorder_group
N1 N 0.0549(2) 1.1226(3) 0.2628(3) 0.0355(10) Uani 1 1 d . . . . .
N2 N 0.7513(2) 0.4598(3) 0.6439(4) 0.0368(10) Uani 1 1 d . . . . .
C1 C 0.1776(2) 1.5897(4) 0.3217(4) 0.0336(11) Uani 1 1 d . . . . .
H1A H 0.175000 1.635766 0.264667 0.040 Uiso 1 1 calc R . . . .
H1B H 0.168213 1.635936 0.372759 0.040 Uiso 1 1 calc R . . . .
C2 C 0.1236(2) 1.4999(4) 0.2956(4) 0.0307(11) Uani 1 1 d . . . . .
C3 C 0.1027(3) 1.4590(4) 0.2020(4) 0.0377(12) Uani 1 1 d . . . . .
H3 H 0.118079 1.493505 0.152611 0.045 Uiso 1 1 calc R . . . .
C4 C 0.0594(3) 1.3677(4) 0.1803(4) 0.0394(13) Uani 1 1 d . . . . .
H4 H 0.045225 1.339777 0.116616 0.047 Uiso 1 1 calc R . . . .
C5 C 0.0372(2) 1.3180(4) 0.2542(4) 0.0331(11) Uani 1 1 d . . . . .
C6 C 0.0549(3) 1.3629(4) 0.3462(4) 0.0381(12) Uani 1 1 d . . . . .
H6 H 0.037338 1.332004 0.395186 0.046 Uiso 1 1 calc R . . . .
C7 C 0.0985(3) 1.4532(4) 0.3656(4) 0.0373(12) Uani 1 1 d . . . . .
H7 H 0.111056 1.483143 0.428608 0.045 Uiso 1 1 calc R . . . .
C8 C 0.0008(3) 1.2095(4) 0.2370(5) 0.0388(13) Uani 1 1 d . . . . .
H8A H -0.032286 1.202821 0.277063 0.047 Uiso 1 1 calc R . . . .
H8B H -0.026115 1.202614 0.168624 0.047 Uiso 1 1 calc R . . . .
C9 C 0.0916(4) 1.0963(5) 0.2008(5) 0.0483(15) Uani 1 1 d . . . . .
H9 H 0.078120 1.125016 0.137338 0.058 Uiso 1 1 calc R . . . .
C10 C 0.1485(4) 1.0282(5) 0.2280(6) 0.0522(17) Uani 1 1 d . . . . .
H10 H 0.174168 1.010957 0.183311 0.063 Uiso 1 1 calc R . . . .
C11 C 0.1690(3) 0.9844(4) 0.3200(5) 0.0413(13) Uani 1 1 d . . . . .
C12 C 0.1275(3) 1.0122(4) 0.3826(5) 0.0437(13) Uani 1 1 d . . . . .
H12 H 0.138374 0.982958 0.445774 0.052 Uiso 1 1 calc R . . . .
C13 C 0.0729(3) 1.0800(4) 0.3517(4) 0.0389(13) Uani 1 1 d . . . . .
H13 H 0.045973 1.098511 0.394485 0.047 Uiso 1 1 calc R . . . .
C14 C 0.2369(11) 0.9116(18) 0.3663(13) 0.041(3) Uani 0.5 1 d . U P A 1
C15 C 0.2658(6) 0.8594(8) 0.3037(10) 0.039(2) Uani 0.5 1 d . U P A 1
H15 H 0.243345 0.864332 0.236743 0.046 Uiso 0.5 1 calc R . P A 1
C16 C 0.3239(7) 0.8021(11) 0.3326(11) 0.047(2) Uani 0.5 1 d . U P A 1
H16 H 0.341045 0.766981 0.285142 0.056 Uiso 0.5 1 calc R . P A 1
C17 C 0.3623(7) 0.7899(10) 0.4306(12) 0.050(2) Uani 0.5 1 d . U P A 1
C18 C 0.3308(7) 0.8481(10) 0.4939(12) 0.051(2) Uani 0.5 1 d . U P A 1
H18 H 0.351888 0.843346 0.561286 0.062 Uiso 0.5 1 calc R . P A 1
C19 C 0.2693(8) 0.9126(11) 0.4605(12) 0.049(2) Uani 0.5 1 d . U P A 1
H19 H 0.251915 0.955107 0.503763 0.059 Uiso 0.5 1 calc R . P A 1
C20 C 0.4238(7) 0.7388(12) 0.4634(12) 0.054(2) Uani 0.5 1 d . U P A 1
C21 C 0.4766(6) 0.7282(10) 0.4162(12) 0.055(2) Uani 0.5 1 d . U P A 1
H21 H 0.468307 0.762948 0.355465 0.067 Uiso 0.5 1 calc R . P A 1
C22 C 0.5389(6) 0.6730(11) 0.4484(11) 0.054(2) Uani 0.5 1 d . U P A 1
H22 H 0.571677 0.672498 0.411252 0.065 Uiso 0.5 1 calc R . P A 1
C23 C 0.5517(10) 0.6249(18) 0.5245(14) 0.057(3) Uani 0.5 1 d . U P A 1
C24 C 0.5102(6) 0.6312(10) 0.5886(10) 0.047(2) Uani 0.5 1 d . U P A 1
H24 H 0.524669 0.601297 0.651518 0.057 Uiso 0.5 1 calc R . P A 1
C25 C 0.4474(6) 0.6834(10) 0.5544(11) 0.046(2) Uani 0.5 1 d . U P A 1
H25 H 0.416446 0.683092 0.594299 0.056 Uiso 0.5 1 calc R . P A 1
C26 C 0.6233(3) 0.5600(6) 0.5757(6) 0.060(2) Uani 1 1 d . . . . .
C27 C 0.6579(3) 0.5221(6) 0.5144(7) 0.063(2) Uani 1 1 d . . . . .
H27 H 0.637837 0.530449 0.447079 0.075 Uiso 1 1 calc R . . . .
C28 C 0.7223(3) 0.4710(5) 0.5478(5) 0.0496(15) Uani 1 1 d . . . . .
H28 H 0.745959 0.443988 0.503690 0.060 Uiso 1 1 calc R . . . .
C29 C 0.7180(3) 0.4979(7) 0.7066(6) 0.063(2) Uani 1 1 d . . . . .
H29 H 0.738261 0.489241 0.773829 0.076 Uiso 1 1 calc R . . . .
C30 C 0.6546(4) 0.5495(8) 0.6730(8) 0.083(3) Uani 1 1 d . . . . .
H30 H 0.631923 0.578349 0.717519 0.100 Uiso 1 1 calc R . . . .
C31 C 0.2275(11) 0.9172(18) 0.3373(13) 0.044(3) Uani 0.5 1 d D U P A 2
H31 H 0.244405 0.895236 0.284771 0.053 Uiso 0.5 1 calc R . P A 2
C32 C 0.2614(8) 0.8821(12) 0.4277(13) 0.052(2) Uani 0.5 1 d D U P A 2
H32 H 0.243837 0.898116 0.481046 0.063 Uiso 0.5 1 calc R . P A 2
C33 C 0.3301(8) 0.8145(12) 0.4402(9) 0.062(2) Uani 0.5 1 d D U P A 2
C34 C 0.3477(7) 0.7817(12) 0.3522(13) 0.061(2) Uani 0.5 1 d D U P A 2
H34 H 0.321387 0.801446 0.289035 0.073 Uiso 0.5 1 calc R . P A 2
C35 C 0.4115(7) 0.7141(12) 0.3744(11) 0.071(2) Uani 0.5 1 d D U P A 2
H35 H 0.430249 0.680508 0.327704 0.085 Uiso 0.5 1 calc R . P A 2
C36 C 0.4418(8) 0.7060(14) 0.4787(10) 0.067(2) Uani 0.5 1 d D U P A 2
C37 C 0.4199(7) 0.7272(14) 0.5661(13) 0.079(3) Uani 0.5 1 d D U P A 2
H37 H 0.445245 0.705134 0.628975 0.095 Uiso 0.5 1 calc R . P A 2
C38 C 0.3532(8) 0.7873(12) 0.5429(11) 0.073(3) Uani 0.5 1 d D U P A 2
H38 H 0.328457 0.805984 0.588298 0.088 Uiso 0.5 1 calc R . P A 2
C39 C 0.5029(7) 0.6166(14) 0.4875(13) 0.072(2) Uani 0.5 1 d D U P A 2
H39 H 0.495454 0.561313 0.439975 0.087 Uiso 0.5 1 calc R . P A 2
C40 C 0.5628(10) 0.6153(19) 0.5567(14) 0.063(3) Uani 0.5 1 d D U P A 2
H40 H 0.562838 0.666944 0.605518 0.076 Uiso 0.5 1 calc R . P A 2
P1 P 0.11839(7) 0.74216(11) 0.55501(11) 0.0369(4) Uani 1 1 d . . . . .
F1 F 0.11550(17) 0.7135(3) 0.6622(2) 0.0447(8) Uani 1 1 d . . . . .
F2 F 0.12195(17) 0.7721(2) 0.4491(3) 0.0432(8) Uani 1 1 d . . . . .
F3 F 0.17773(18) 0.8318(3) 0.5986(3) 0.0491(9) Uani 1 1 d . . . . .
F4 F 0.1772(2) 0.6514(3) 0.5616(3) 0.0542(10) Uani 1 1 d . . . . .
F5 F 0.0584(2) 0.6541(3) 0.5112(3) 0.0521(9) Uani 1 1 d . . . . .
F6 F 0.05864(18) 0.8318(3) 0.5484(2) 0.0442(8) Uani 1 1 d . . . . .
P2 P 0.23412(10) 0.23425(15) 0.58207(16) 0.0588(5) Uani 1 1 d . . . B 1
F7 F 0.2268(2) 0.2306(4) 0.6887(3) 0.0679(12) Uani 1 1 d . . . B 1
F8 F 0.2406(3) 0.2370(4) 0.4761(4) 0.0853(15) Uani 1 1 d . . . B 1
F9 F 0.1513(3) 0.2288(5) 0.5412(4) 0.0893(17) Uani 1 1 d . . . B 1
F10 F 0.2309(4) 0.3629(4) 0.5838(4) 0.0987(19) Uani 1 1 d . . . B 1
F11 F 0.3166(3) 0.2390(6) 0.6252(5) 0.108(2) Uani 1 1 d . . . B 1
F12 F 0.2369(3) 0.1041(4) 0.5833(4) 0.0886(16) Uani 1 1 d . . . B 1
N3 N 0.4185(18) 0.022(2) 0.2417(18) 0.164(9) Uani 0.5 1 d . U P . .
C41 C 0.3851(15) 0.0627(19) 0.2846(16) 0.106(6) Uani 0.5 1 d . U P . .
C42 C 0.3589(9) 0.1266(10) 0.3385(9) 0.060(4) Uani 0.5 1 d . U P . .
H42A H 0.310600 0.145890 0.303826 0.089 Uiso 0.5 1 calc GR . P . .
H42B H 0.387246 0.192760 0.353481 0.089 Uiso 0.5 1 calc GR . P . .
H42C H 0.359152 0.089010 0.398298 0.089 Uiso 0.5 1 calc GR . P . .

loop_
_atom_site_aniso_label
_atom_site_aniso_U_11
_atom_site_aniso_U_22
_atom_site_aniso_U_33
_atom_site_aniso_U_23
_atom_site_aniso_U_13
_atom_site_aniso_U_12
N1 0.037(2) 0.026(2) 0.040(3) -0.005(2) 0.005(2) -0.0061(15)
N2 0.033(2) 0.0276(19) 0.047(3) -0.002(2) 0.007(2) 0.0033(15)
C1 0.036(2) 0.028(2) 0.036(3) 0.004(2) 0.010(2) 0.0033(18)
C2 0.031(2) 0.023(2) 0.037(3) 0.001(2) 0.007(2) 0.0090(17)
C3 0.040(3) 0.040(3) 0.031(3) 0.006(2) 0.004(2) 0.006(2)
C4 0.040(3) 0.037(3) 0.034(3) 0.002(2) -0.001(2) 0.003(2)
C5 0.030(2) 0.026(2) 0.040(3) 0.003(2) 0.004(2) 0.0044(17)
C6 0.038(3) 0.034(3) 0.043(3) 0.004(2) 0.012(2) 0.001(2)
C7 0.039(3) 0.035(3) 0.037(3) -0.001(2) 0.009(2) 0.000(2)
C8 0.034(2) 0.036(3) 0.042(3) 0.002(3) 0.004(2) -0.0021(19)
C9 0.071(4) 0.037(3) 0.039(3) -0.002(3) 0.018(3) 0.002(3)
C10 0.079(4) 0.027(3) 0.064(5) -0.011(3) 0.041(4) 0.001(3)
C11 0.046(3) 0.024(2) 0.055(4) -0.001(3) 0.016(3) -0.0049(19)
C12 0.046(3) 0.034(3) 0.049(4) 0.003(3) 0.009(3) 0.002(2)
C13 0.044(3) 0.031(3) 0.044(3) 0.000(2) 0.015(2) -0.005(2)
C14 0.046(5) 0.024(4) 0.053(7) 0.003(5) 0.011(5) -0.001(4)
C15 0.037(4) 0.027(4) 0.052(5) 0.004(4) 0.013(4) 0.003(3)
C16 0.036(4) 0.037(4) 0.067(5) 0.003(4) 0.013(4) 0.013(3)
C17 0.038(4) 0.041(3) 0.071(4) 0.005(4) 0.016(4) 0.011(3)
C18 0.048(4) 0.046(4) 0.062(5) 0.001(4) 0.017(4) 0.014(4)
C19 0.053(4) 0.036(4) 0.057(6) -0.001(4) 0.013(4) 0.006(4)
C20 0.041(4) 0.044(4) 0.073(4) 0.008(4) 0.011(4) 0.022(3)
C21 0.044(4) 0.053(4) 0.068(5) 0.004(4) 0.014(4) 0.020(3)
C22 0.038(4) 0.059(5) 0.060(5) 0.003(5) 0.004(4) 0.015(4)
C23 0.041(5) 0.055(5) 0.064(6) 0.003(5) -0.006(5) 0.008(4)
C24 0.037(4) 0.045(4) 0.058(5) -0.007(4) 0.010(4) 0.000(4)
C25 0.030(4) 0.046(4) 0.064(5) 0.003(4) 0.014(4) 0.014(3)
C26 0.043(3) 0.048(3) 0.080(5) -0.018(4) -0.002(3) 0.005(3)
C27 0.044(3) 0.053(3) 0.078(5) 0.017(4) -0.005(3) 0.000(3)
C28 0.049(3) 0.045(3) 0.054(4) 0.011(3) 0.013(3) 0.006(2)
C29 0.045(3) 0.086(5) 0.057(5) -0.026(4) 0.009(3) 0.014(3)
C30 0.044(4) 0.089(6) 0.116(8) -0.043(6) 0.022(4) 0.011(4)
C31 0.043(5) 0.026(4) 0.061(7) -0.001(5) 0.009(5) 0.003(4)
C32 0.052(4) 0.035(4) 0.067(6) 0.000(4) 0.011(5) 0.007(4)
C33 0.062(4) 0.044(4) 0.073(5) 0.002(4) 0.005(4) 0.004(4)
C34 0.054(4) 0.046(4) 0.079(5) 0.005(4) 0.012(4) 0.008(4)
C35 0.061(4) 0.059(4) 0.088(5) 0.001(4) 0.013(4) 0.016(4)
C36 0.052(4) 0.062(4) 0.081(5) 0.004(4) 0.008(4) 0.008(4)
C37 0.067(5) 0.069(5) 0.086(6) 0.009(5) -0.005(5) 0.011(5)
C38 0.063(5) 0.061(5) 0.084(6) 0.004(5) 0.000(5) 0.017(4)
C39 0.054(4) 0.072(4) 0.079(5) 0.004(4) -0.001(4) 0.015(4)
C40 0.048(5) 0.057(5) 0.071(6) -0.005(5) -0.006(5) 0.006(4)
P1 0.0443(7) 0.0279(6) 0.0361(8) -0.0036(5) 0.0071(6) 0.0023(6)
F1 0.0555(18) 0.0427(18) 0.0354(19) 0.0031(14) 0.0115(16) 0.0062(13)
F2 0.0545(17) 0.0328(15) 0.040(2) -0.0036(14) 0.0084(15) -0.0009(12)
F3 0.0498(19) 0.050(2) 0.045(2) -0.0104(17) 0.0087(16) -0.0103(14)
F4 0.065(2) 0.048(2) 0.052(2) 0.0039(18) 0.0193(18) 0.0229(16)
F5 0.068(2) 0.0441(18) 0.046(2) -0.0104(17) 0.0181(18) -0.0163(16)
F6 0.0496(18) 0.0406(17) 0.0394(19) 0.0018(15) 0.0075(15) 0.0103(13)
P2 0.0720(11) 0.0498(10) 0.0559(12) 0.0059(8) 0.0196(9) -0.0094(8)
F7 0.078(2) 0.071(3) 0.054(3) 0.009(2) 0.016(2) -0.008(2)
F8 0.125(4) 0.076(3) 0.066(4) 0.003(3) 0.044(3) -0.016(3)
F9 0.077(3) 0.129(5) 0.058(3) 0.031(3) 0.012(2) 0.003(3)
F10 0.165(6) 0.055(3) 0.095(4) 0.010(3) 0.068(4) -0.001(3)
F11 0.074(3) 0.137(5) 0.120(5) -0.035(4) 0.036(3) -0.027(3)
F12 0.131(4) 0.050(2) 0.075(3) 0.005(2) 0.010(3) -0.006(2)
N3 0.25(2) 0.133(16) 0.084(14) 0.046(13) 0.002(14) 0.050(15)
C41 0.185(16) 0.082(11) 0.053(10) 0.044(9) 0.035(10) 0.031(11)
C42 0.106(10) 0.031(6) 0.030(6) 0.008(5) -0.002(6) -0.033(6)

loop_
_atom_type_symbol
_atom_type_description
_atom_type_scat_dispersion_real
_atom_type_scat_dispersion_imag
_atom_type_scat_source
C C 0.0181 0.0091 'International Tables Vol C Tables 4.2.6.8 and 6.1.1.4'
H H 0.0000 0.0000 'International Tables Vol C Tables 4.2.6.8 and 6.1.1.4'
F F 0.0727 0.0534 'International Tables Vol C Tables 4.2.6.8 and 6.1.1.4'
N N 0.0311 0.0180 'International Tables Vol C Tables 4.2.6.8 and 6.1.1.4'
P P 0.2955 0.4335 'International Tables Vol C Tables 4.2.6.8 and 6.1.1.4'

loop_
_geom_angle_atom_site_label_1
_geom_angle_atom_site_label_2
_geom_angle_atom_site_label_3
_geom_angle
_geom_angle_site_symmetry_1
_geom_angle_site_symmetry_3
C9 N1 C8 119.5(5) . .
C9 N1 C13 119.7(5) . .
C13 N1 C8 120.3(5) . .
C28 N2 C1 118.7(5) . 3_676
C29 N2 C1 120.8(5) . 3_676
C29 N2 C28 120.4(5) . .
N2 C1 C2 108.9(4) 3_676 .
C3 C2 C1 120.4(5) . .
C7 C2 C1 120.0(5) . .
C7 C2 C3 119.5(5) . .
C2 C3 C4 120.5(5) . .
C3 C4 C5 118.8(5) . .
C4 C5 C8 119.9(5) . .
C6 C5 C4 120.3(5) . .
C6 C5 C8 119.5(5) . .
C7 C6 C5 119.3(5) . .
C2 C7 C6 121.3(5) . .
N1 C8 C5 108.4(4) . .
N1 C9 C10 120.7(6) . .
C9 C10 C11 120.8(6) . .
C10 C11 C12 116.6(5) . .
C10 C11 C14 127.5(9) . .
C10 C11 C31 114.4(10) . .
C12 C11 C14 115.8(9) . .
C31 C11 C12 129.0(10) . .
C13 C12 C11 119.5(6) . .
N1 C13 C12 122.7(6) . .
C15 C14 C11 116.5(13) . .
C19 C14 C11 122.3(17) . .
C19 C14 C15 120.6(18) . .
C16 C15 C14 122.3(15) . .
C15 C16 C17 123.8(14) . .
C16 C17 C18 112.1(12) . .
C20 C17 C16 126.2(16) . .
C20 C17 C18 121.6(15) . .
C19 C18 C17 123.0(15) . .
C14 C19 C18 117.9(16) . .
C17 C20 C21 126.9(15) . .
C17 C20 C25 125.5(15) . .
C21 C20 C25 107.6(11) . .
C22 C21 C20 127.1(15) . .
C23 C22 C21 119.5(17) . .
C22 C23 C24 123.9(17) . .
C22 C23 C26 126.4(19) . .
C24 C23 C26 109.1(13) . .
C25 C24 C23 115.5(14) . .
C24 C25 C20 125.9(13) . .
C27 C26 C23 114.3(10) . .
C27 C26 C30 118.1(6) . .
C30 C26 C23 127.2(10) . .
C40 C26 C27 129.2(11) . .
C40 C26 C30 112.6(11) . .
C26 C27 C28 121.1(8) . .
N2 C28 C27 119.6(7) . .
N2 C29 C30 119.6(8) . .
C29 C30 C26 121.1(8) . .
C32 C31 C11 121.8(18) . .
C31 C32 C33 117.6(15) . .
C34 C33 C32 117.0(12) . .
C34 C33 C38 137.1(14) . .
C38 C33 C32 105.0(12) . .
C33 C34 C35 111.2(14) . .
C36 C35 C34 110.3(13) . .
C35 C36 C37 137.7(13) . .
C35 C36 C39 102.3(11) . .
C37 C36 C39 116.5(12) . .
C36 C37 C38 110.7(13) . .
C33 C38 C37 110.9(13) . .
C40 C39 C36 124.4(17) . .
C39 C40 C26 137(2) . .
F1 P1 F3 89.4(2) . .
F1 P1 F5 90.75(19) . .
F2 P1 F1 179.18(19) . .
F2 P1 F3 89.82(19) . .
F2 P1 F4 89.7(2) . .
F2 P1 F5 90.06(19) . .
F2 P1 F6 90.59(18) . .
F4 P1 F1 90.43(19) . .
F4 P1 F3 90.7(2) . .
F4 P1 F5 90.1(2) . .
F4 P1 F6 179.2(2) . .
F5 P1 F3 179.2(2) . .
F6 P1 F1 89.29(18) . .
F6 P1 F3 90.04(19) . .
F6 P1 F5 89.17(19) . .
F7 P2 F9 89.9(3) . .
F7 P2 F12 88.5(3) . .
F8 P2 F7 179.4(3) . .
F8 P2 F9 89.5(3) . .
F8 P2 F10 90.5(3) . .
F8 P2 F11 91.8(3) . .
F8 P2 F12 91.2(3) . .
F9 P2 F12 89.4(3) . .
F10 P2 F7 89.9(3) . .
F10 P2 F9 90.4(4) . .
F10 P2 F12 178.4(3) . .
F11 P2 F7 88.8(3) . .
F11 P2 F9 178.7(4) . .
F11 P2 F10 89.9(4) . .
F11 P2 F12 90.3(4) . .
N3 C41 C42 166(4) . .

loop_
_geom_bond_atom_site_label_1
_geom_bond_atom_site_label_2
_geom_bond_distance
_geom_bond_site_symmetry_2
N1 C8 1.488(6) .
N1 C9 1.341(8) .
N1 C13 1.342(8) .
N2 C1 1.491(6) 3_676
N2 C28 1.357(9) .
N2 C29 1.345(8) .
C1 C2 1.513(6) .
C2 C3 1.397(8) .
C2 C7 1.372(8) .
C3 C4 1.397(8) .
C4 C5 1.403(8) .
C5 C6 1.394(8) .
C5 C8 1.507(6) .
C6 C7 1.388(8) .
C9 C10 1.374(9) .
C10 C11 1.389(10) .
C11 C12 1.421(9) .
C11 C14 1.60(2) .
C11 C31 1.39(2) .
C12 C13 1.344(8) .
C14 C15 1.36(3) .
C14 C19 1.34(2) .
C15 C16 1.316(16) .
C16 C17 1.42(2) .
C17 C18 1.43(2) .
C17 C20 1.339(18) .
C18 C19 1.425(18) .
C20 C21 1.40(2) .
C20 C25 1.44(2) .
C21 C22 1.375(15) .
C22 C23 1.21(2) .
C23 C24 1.40(3) .
C23 C26 1.620(18) .
C24 C25 1.368(15) .
C26 C27 1.345(11) .
C26 C30 1.379(13) .
C26 C40 1.34(2) .
C27 C28 1.387(9) .
C29 C30 1.374(10) .
C31 C32 1.365(16) .
C32 C33 1.565(15) .
C33 C34 1.465(11) .
C33 C38 1.467(11) .
C34 C35 1.475(10) .
C35 C36 1.466(11) .
C36 C37 1.467(11) .
C36 C39 1.618(15) .
C37 C38 1.472(10) .
C39 C40 1.326(15) .
P1 F1 1.606(4) .
P1 F2 1.595(4) .
P1 F3 1.610(3) .
P1 F4 1.600(3) .
P1 F5 1.607(4) .
P1 F6 1.603(3) .
P2 F7 1.588(5) .
P2 F8 1.572(5) .
P2 F9 1.588(5) .
P2 F10 1.585(5) .
P2 F11 1.584(5) .
P2 F12 1.603(5) .
N3 C41 1.14(3) .
C41 C42 1.31(3) .

loop_
_twin_individual_id
_twin_individual_mass_fraction_refined
1 0.622
2 0.378
